data_4111908
loop_
_publ_author_name
'Cristian Saul Campos-Fern\'andez'
'Brandi L. Schottel'
'Helen T. Chifotides'
'Jitendra K. Bera'
'John Bacsa'
'John M. Koomen'
'David H. Russell'
'Kim R. Dunbar'

_publ_contact_author_address
; 
Department of Chemistry
Texas A&M University
PO Box 30012 
College Station 
Texas 77842-3012 
USA
;
_publ_contact_author_email dunbar@mail.chem.tamu.edu
_publ_contact_author_fax (979)8457177
_publ_contact_author_name 'Kim Dunbar'
_publ_contact_author_phone (979)8621485
_publ_section_title
;
 Anion Template Effect on the Self-Assembly and Interconversion of
 Metallacyclophanes
;
_journal_name_full 'Journal of the American Chemical Society'
_journal_page_first 12909
_journal_page_last 12923
_journal_paper_doi 10.1021/ja052108q
_journal_volume 127
_journal_year 2005
_chemical_formula_moiety 'C64 H56 N32 Ni4, Cl O4, C4 H8 O, 7(Cl O4), 4(C2 H3 N)'
_chemical_formula_sum 'C76 H76 Cl8 N36 Ni4 O33'
_chemical_formula_weight 2540.17
_chemical_name_common '[Ni4(bptz)4(CH3CN)8][ClO4]8\y4CH3CN\yC4H8O'
_chemical_name_systematic
; 
 ? 
;
_space_group_IT_number 14
_symmetry_cell_setting monoclinic
_symmetry_Int_Tables_number 14
_symmetry_space_group_name_Hall '-P 2yn'
_symmetry_space_group_name_H-M 'P 1 21/n 1'
_atom_sites_solution_hydrogens geom
_atom_sites_solution_primary direct
_atom_sites_solution_secondary difmap
_audit_creation_date 'October 11 2004'
_audit_creation_method
;
SHELXL-97, PLATON, and text editor.
;
_cell_angle_alpha 90.00
_cell_angle_beta 104.11(3)
_cell_angle_gamma 90.00
_cell_formula_units_Z 4
_cell_length_a 15.082(3)
_cell_length_b 31.922(6)
_cell_length_c 22.305(5)
_cell_measurement_reflns_used 5417
_cell_measurement_temperature 110(2)
_cell_measurement_theta_max 21.879
_cell_measurement_theta_min 2.275
_cell_volume 10415(4)
_computing_cell_refinement 'SAINT (Bruker, 2001)'
_computing_data_collection 'SMART (Bruker, 2000)'
_computing_structure_refinement 'SHELXL-97 (Sheldrick, 1997)'
_computing_structure_solution 'SHELXS-97 (Sheldrick, 1990)'
_diffrn_ambient_temperature 163(2)
_diffrn_measured_fraction_theta_full 0.975
_diffrn_measured_fraction_theta_max 0.975
_diffrn_measurement_device_type 'SMART 1K CCD'
_diffrn_measurement_method '\w scans'
_diffrn_radiation_monochromator graphite
_diffrn_radiation_source 'fine-focus sealed tube'
_diffrn_radiation_type MoK\a
_diffrn_radiation_wavelength 0.71073
_diffrn_reflns_av_R_equivalents 0.1143
_diffrn_reflns_av_sigmaI/netI 0.2325
_diffrn_reflns_limit_h_max 17
_diffrn_reflns_limit_h_min -19
_diffrn_reflns_limit_k_max 42
_diffrn_reflns_limit_k_min -42
_diffrn_reflns_limit_l_max 29
_diffrn_reflns_limit_l_min -27
_diffrn_reflns_number 79349
_diffrn_reflns_theta_full 28.36
_diffrn_reflns_theta_max 28.36
_diffrn_reflns_theta_min 1.97
_exptl_absorpt_coefficient_mu 1.014
_exptl_absorpt_correction_T_max 0.9054
_exptl_absorpt_correction_T_min 0.4622
_exptl_absorpt_correction_type multi-scan
_exptl_absorpt_process_details 'SADABS (Bruker, 2000)'
_exptl_crystal_colour brown
_exptl_crystal_density_diffrn 1.620
_exptl_crystal_description plate
_exptl_crystal_F_000 5184
_exptl_crystal_size_max 0.90
_exptl_crystal_size_mid 0.75
_exptl_crystal_size_min 0.10
_refine_diff_density_max 1.396
_refine_diff_density_min -1.148
_refine_diff_density_rms 0.105
_refine_ls_extinction_method none
_refine_ls_goodness_of_fit_ref 0.860
_refine_ls_hydrogen_treatment mixed
_refine_ls_matrix_type full
_refine_ls_number_parameters 1430
_refine_ls_number_reflns 25377
_refine_ls_number_restraints 128
_refine_ls_restrained_S_all 0.864
_refine_ls_R_factor_all 0.1944
_refine_ls_R_factor_gt 0.0584
_refine_ls_shift/su_max 0.023
_refine_ls_shift/su_mean 0.000
_refine_ls_structure_factor_coef Fsqd
_refine_ls_weighting_details 'calc w=1/[\s^2^(Fo^2^)+(0.0553P)^2^+0.0000P] where P=(Fo^2^+2Fc^2^)/3'
_refine_ls_weighting_scheme calc
_refine_ls_wR_factor_gt 0.1257
_refine_ls_wR_factor_ref 0.1614
_reflns_number_gt 9316
_reflns_number_total 25377
_reflns_threshold_expression I>2\s(I)
_cod_data_source_file ja052108qsi20050419_040210.cif
_cod_data_source_block jkb
_cod_original_sg_symbol_H-M 'P 21/n'
_cod_database_code 4111908

loop_
_symmetry_equiv_pos_as_xyz
'x, y, z'
'-x+1/2, y+1/2, -z+1/2'
'-x, -y, -z'
'x-1/2, -y-1/2, z-1/2'

loop_
_atom_site_label
_atom_site_type_symbol
_atom_site_fract_x
_atom_site_fract_y
_atom_site_fract_z
_atom_site_U_iso_or_equiv
_atom_site_adp_type
_atom_site_occupancy
_atom_site_symmetry_multiplicity
_atom_site_calc_flag
_atom_site_refinement_flags
_atom_site_disorder_assembly
_atom_site_disorder_group
Ni1 Ni 0.68809(5) 0.20699(2) 0.33960(3) 0.02442(19) Uani 1 1 d . . .
Cl1 Cl 0.87507(9) 0.07771(4) 0.34414(6) 0.0228(3) Uani 1 1 d . . .
O1 O 0.8118(3) 0.04980(12) 0.36369(17) 0.0337(10) Uani 1 1 d . . .
Ni2 Ni 0.59651(5) 0.00660(2) 0.23675(3) 0.02263(18) Uani 1 1 d . . .
Cl2 Cl 0.40340(12) 0.14229(5) 0.21329(8) 0.0442(4) Uani 1 1 d . . .
O2 O 0.8271(3) 0.11396(12) 0.31512(18) 0.0347(11) Uani 1 1 d . . .
Ni3 Ni 1.05076(5) -0.03954(2) 0.26864(3) 0.02223(18) Uani 1 1 d . . .
Cl3 Cl 0.34962(12) 0.00609(6) 0.40214(8) 0.0435(4) Uani 1 1 d . . .
O3 O 0.9449(3) 0.09025(12) 0.39751(17) 0.0331(10) Uani 1 1 d . . .
Ni4 Ni 1.13741(5) 0.16558(2) 0.35535(3) 0.02337(18) Uani 1 1 d . . .
Cl4 Cl 0.4598(12) 0.2541(5) 0.5115(6) 0.0702(8) Uani 0.130(4) 1 d PD A -1
O13 O 0.4203(19) 0.2599(9) 0.5623(11) 0.083(15) Uani 0.130(4) 1 d PD A -1
O14 O 0.416(2) 0.2204(9) 0.4744(15) 0.105(3) Uani 0.130(4) 1 d PDU A -1
O15 O 0.5545(13) 0.2455(13) 0.5334(14) 0.088(2) Uani 0.130(4) 1 d PDU A -1
O16 O 0.447(3) 0.2913(8) 0.4751(14) 0.105(3) Uani 0.130(4) 1 d PDU A -1
Cl4B Cl 0.52321(19) 0.27395(8) 0.47609(11) 0.0702(8) Uani 0.870(4) 1 d PD A -2
O13B O 0.4559(4) 0.2915(2) 0.5040(3) 0.086(2) Uani 0.870(4) 1 d PDU A -2
O14B O 0.5054(5) 0.23031(17) 0.4631(3) 0.105(3) Uani 0.870(4) 1 d PDU A -2
O15B O 0.6109(4) 0.2783(2) 0.5165(3) 0.088(2) Uani 0.870(4) 1 d PDU A -2
O16B O 0.5222(5) 0.29625(19) 0.4198(2) 0.105(3) Uani 0.870(4) 1 d PD A -2
Cl8 Cl 0.0464(16) 0.2866(6) 0.5023(9) 0.0585(7) Uani 0.113(4) 1 d PD B -3
O29 O 0.024(3) 0.3036(12) 0.5550(15) 0.096(2) Uani 0.113(4) 1 d PDU B -3
O30 O 0.122(3) 0.2586(14) 0.521(2) 0.101(2) Uani 0.113(4) 1 d PDU B -3
O31 O -0.030(3) 0.2625(14) 0.4683(19) 0.1096(18) Uani 0.113(4) 1 d PDU B -3
O32 O 0.070(4) 0.3169(11) 0.4617(19) 0.1096(18) Uani 0.113(4) 1 d PDU B -3
Cl8B Cl 0.0158(2) 0.28338(7) 0.47180(12) 0.0585(7) Uani 0.887 1 d PD B -4
O29B O -0.0404(5) 0.26127(19) 0.5018(3) 0.096(2) Uani 0.887 1 d PDU B -4
O30B O 0.1070(4) 0.2655(2) 0.4957(3) 0.101(2) Uani 0.887 1 d PDU B -4
O31B O -0.0091(5) 0.27222(18) 0.4066(2) 0.1096(18) Uani 0.887 1 d PDU B -4
O32B O 0.0141(6) 0.32514(16) 0.4768(3) 0.1096(18) Uani 0.887 1 d PDU B -4
O4 O 0.9170(3) 0.05619(12) 0.30131(17) 0.0310(10) Uani 1 1 d . . .
Cl5 Cl 0.73050(13) 0.18398(6) 0.72161(8) 0.0471(5) Uani 1 1 d . . .
O5 O 0.3140(3) 0.15102(17) 0.2170(3) 0.0785(18) Uani 1 1 d . . .
Cl6 Cl 0.70304(12) 0.05268(6) 0.92296(8) 0.0434(4) Uani 1 1 d . . .
O6 O 0.4035(5) 0.11254(18) 0.1658(3) 0.095(2) Uani 1 1 d . . .
Cl7 Cl 0.23890(13) 0.13474(5) 0.74531(8) 0.0430(4) Uani 1 1 d . . .
O7 O 0.4526(3) 0.12415(15) 0.2706(2) 0.0571(14) Uani 1 1 d . . .
O8 O 0.4493(3) 0.17925(15) 0.2003(2) 0.0698(17) Uani 1 1 d . . .
O9 O 0.3063(3) -0.01775(16) 0.4413(2) 0.0654(15) Uani 1 1 d . . .
O10 O 0.3688(3) -0.02044(19) 0.3555(3) 0.084(2) Uani 1 1 d . . .
O11 O 0.4334(3) 0.02344(15) 0.4361(2) 0.0504(13) Uani 1 1 d . . .
O12 O 0.2906(3) 0.03806(18) 0.3728(3) 0.087(2) Uani 1 1 d . . .
O17 O 0.6539(3) 0.19146(18) 0.7490(2) 0.0685(16) Uani 1 1 d . . .
O18 O 0.8057(3) 0.16785(16) 0.7679(2) 0.0694(16) Uani 1 1 d . . .
O19 O 0.7069(4) 0.15368(17) 0.6727(2) 0.0751(18) Uani 1 1 d . . .
O20 O 0.7544(4) 0.22198(16) 0.6963(3) 0.0843(19) Uani 1 1 d . . .
O21 O 0.7432(4) 0.04831(19) 0.9870(2) 0.090(2) Uani 1 1 d . . .
O22 O 0.7552(4) 0.03335(18) 0.8877(3) 0.104(2) Uani 1 1 d . . .
O23 O 0.6915(4) 0.09612(16) 0.9087(3) 0.0787(18) Uani 1 1 d . . .
O24 O 0.6163(3) 0.03301(18) 0.9112(2) 0.0665(16) Uani 1 1 d . . .
O25 O 0.2277(4) 0.10299(15) 0.7890(2) 0.0673(16) Uani 1 1 d . . .
O26 O 0.3076(4) 0.12264(18) 0.7149(2) 0.0845(19) Uani 1 1 d . . .
O27 O 0.1559(4) 0.1379(2) 0.6995(2) 0.086(2) Uani 1 1 d . . .
O28 O 0.2612(4) 0.17297(14) 0.7768(2) 0.0663(16) Uani 1 1 d . . .
N1A N 0.6847(3) 0.17227(14) 0.4180(2) 0.0250(11) Uani 1 1 d . . .
C1A C 0.6987(4) 0.1871(2) 0.4756(3) 0.0310(15) Uani 1 1 d . . .
H1A H 0.7097 0.2162 0.4828 0.037 Uiso 1 1 calc R . .
N2A N 0.6570(3) 0.14733(14) 0.3029(2) 0.0218(11) Uani 1 1 d . . .
C2A C 0.6976(4) 0.1611(2) 0.5250(3) 0.0393(17) Uani 1 1 d . . .
H2A H 0.7077 0.1725 0.5655 0.047 Uiso 1 1 calc R . .
N3A N 0.6412(3) 0.13733(14) 0.2440(2) 0.0231(11) Uani 1 1 d . . .
C3A C 0.6822(4) 0.1192(2) 0.5161(3) 0.0338(16) Uani 1 1 d . . .
H3A H 0.6820 0.1012 0.5500 0.041 Uiso 1 1 calc R . .
N4A N 0.6324(3) 0.07716(14) 0.33010(19) 0.0202(11) Uani 1 1 d . . .
C4A C 0.6668(4) 0.10334(19) 0.4569(3) 0.0288(14) Uani 1 1 d . . .
H4A H 0.6563 0.0743 0.4491 0.035 Uiso 1 1 calc R . .
N5A N 0.6211(3) 0.06708(14) 0.2718(2) 0.0200(11) Uani 1 1 d . . .
C5A C 0.6672(4) 0.13116(18) 0.4089(3) 0.0239(13) Uani 1 1 d . . .
N6A N 0.5872(3) 0.04172(14) 0.1573(2) 0.0238(11) Uani 1 1 d . . .
C6A C 0.6507(4) 0.11746(17) 0.3449(2) 0.0215(13) Uani 1 1 d . . .
N7A N 0.7200(3) 0.26296(15) 0.3837(2) 0.0305(12) Uani 1 1 d . . .
C7A C 0.6236(4) 0.09683(17) 0.2299(2) 0.0213(13) Uani 1 1 d . . .
N8A N 0.5529(3) 0.22020(15) 0.3239(2) 0.0281(12) Uani 1 1 d . . .
C8A C 0.6032(4) 0.08277(18) 0.1650(2) 0.0243(13) Uani 1 1 d . . .
C9A C 0.6002(4) 0.1104(2) 0.1172(3) 0.0349(16) Uani 1 1 d . . .
H9A H 0.6107 0.1395 0.1243 0.042 Uiso 1 1 calc R . .
C10A C 0.5808(5) 0.0934(2) 0.0571(3) 0.0417(18) Uani 1 1 d . . .
H10A H 0.5779 0.1111 0.0225 0.050 Uiso 1 1 calc R . .
C11A C 0.5660(4) 0.0513(2) 0.0488(3) 0.0407(17) Uani 1 1 d . . .
H2 H 0.5536 0.0394 0.0086 0.049 Uiso 1 1 calc R . .
C12A C 0.5694(4) 0.02664(19) 0.0995(3) 0.0304(15) Uani 1 1 d . . .
H12A H 0.5587 -0.0026 0.0934 0.036 Uiso 1 1 calc R . .
C13A C 0.7352(5) 0.2951(2) 0.4031(3) 0.0455(19) Uani 1 1 d . . .
C14A C 0.7546(7) 0.3376(2) 0.4276(4) 0.091(3) Uani 1 1 d . . .
H14C H 0.8207 0.3410 0.4440 0.136 Uiso 1 1 calc R . .
H14A H 0.7234 0.3422 0.4608 0.136 Uiso 1 1 calc R . .
H14B H 0.7326 0.3580 0.3945 0.136 Uiso 1 1 calc R . .
C15A C 0.4801(5) 0.22537(19) 0.3217(3) 0.0394(17) Uani 1 1 d . . .
C16A C 0.3808(5) 0.2327(2) 0.3191(4) 0.066(2) Uani 1 1 d . . .
H16B H 0.3698 0.2278 0.3601 0.099 Uiso 1 1 calc R . .
H16A H 0.3432 0.2135 0.2891 0.099 Uiso 1 1 calc R . .
H16C H 0.3647 0.2617 0.3066 0.099 Uiso 1 1 calc R . .
N1B N 0.6380(3) -0.01865(13) 0.3238(2) 0.0221(11) Uani 1 1 d . . .
C1B C 0.5861(4) -0.02058(17) 0.3650(3) 0.0262(14) Uani 1 1 d . . .
H1B H 0.5242 -0.0117 0.3526 0.031 Uiso 1 1 calc R . .
N2B N 0.7333(3) -0.00767(13) 0.2426(2) 0.0213(11) Uani 1 1 d . . .
C2B C 0.6190(4) -0.03491(19) 0.4242(3) 0.0325(15) Uani 1 1 d . . .
H2B H 0.5810 -0.0353 0.4525 0.039 Uiso 1 1 calc R . .
N3B N 0.7754(3) -0.00225(14) 0.1979(2) 0.0246(11) Uani 1 1 d . . .
C3B C 0.7090(4) -0.04883(19) 0.4422(3) 0.0331(16) Uani 1 1 d . . .
H3B H 0.7330 -0.0597 0.4826 0.040 Uiso 1 1 calc R . .
N4B N 0.8678(3) -0.03595(13) 0.3087(2) 0.0204(11) Uani 1 1 d . . .
C4B C 0.7626(4) -0.04661(17) 0.4005(3) 0.0274(14) Uani 1 1 d . . .
H4B H 0.8247 -0.0553 0.4122 0.033 Uiso 1 1 calc R . .
N5B N 0.9102(3) -0.02904(13) 0.2642(2) 0.0212(11) Uani 1 1 d . . .
C5B C 0.7262(4) -0.03188(16) 0.3424(2) 0.0195(13) Uani 1 1 d . . .
N6B N 1.0011(3) -0.02111(14) 0.1777(2) 0.0234(11) Uani 1 1 d . . .
C6B C 0.7797(4) -0.02600(16) 0.2960(2) 0.0187(12) Uani 1 1 d . . .
N7B N 0.4632(3) 0.01753(15) 0.2363(2) 0.0281(12) Uani 1 1 d . . .
C7B C 0.8623(4) -0.01366(17) 0.2092(3) 0.0221(13) Uani 1 1 d . . .
N8B N 0.5635(3) -0.04981(16) 0.1958(2) 0.0333(13) Uani 1 1 d . . .
C8B C 0.9135(4) -0.00758(18) 0.1620(3) 0.0266(14) Uani 1 1 d . . .
C9B C 0.8763(4) 0.0127(2) 0.1069(3) 0.0399(17) Uani 1 1 d . . .
H9B H 0.8142 0.0215 0.0969 0.048 Uiso 1 1 calc R . .
C10B C 0.9309(5) 0.0201(2) 0.0668(3) 0.048(2) Uani 1 1 d . . .
H1 H 0.9069 0.0338 0.0284 0.057 Uiso 1 1 calc R . .
C11B C 1.0211(5) 0.0074(2) 0.0832(3) 0.0393(17) Uani 1 1 d . . .
H11B H 1.0606 0.0130 0.0569 0.047 Uiso 1 1 calc R . .
C12B C 1.0531(4) -0.01376(18) 0.1382(3) 0.0269(14) Uani 1 1 d . . .
H12B H 1.1146 -0.0234 0.1484 0.032 Uiso 1 1 calc R . .
C13B C 0.3904(5) 0.02779(19) 0.2297(3) 0.0330(16) Uani 1 1 d . . .
C14B C 0.2953(4) 0.0417(2) 0.2219(3) 0.0462(19) Uani 1 1 d . . .
H14E H 0.2814 0.0438 0.2625 0.069 Uiso 1 1 calc R . .
H14F H 0.2539 0.0215 0.1963 0.069 Uiso 1 1 calc R . .
H14D H 0.2873 0.0693 0.2018 0.069 Uiso 1 1 calc R . .
C15B C 0.5475(4) -0.0817(2) 0.1758(3) 0.0422(18) Uani 1 1 d . . .
C16B C 0.5260(6) -0.1229(2) 0.1472(4) 0.092(3) Uani 1 1 d . . .
H16D H 0.4722 -0.1207 0.1124 0.139 Uiso 1 1 calc R . .
H16E H 0.5133 -0.1426 0.1778 0.139 Uiso 1 1 calc R . .
H16F H 0.5782 -0.1330 0.1323 0.139 Uiso 1 1 calc R . .
N1C N 1.0859(3) 0.05422(14) 0.25044(19) 0.0220(11) Uani 1 1 d . . .
C1C C 1.1276(4) 0.19890(18) 0.2254(3) 0.0272(14) Uani 1 1 d . . .
H1CA H 1.1415 0.2254 0.2447 0.033 Uiso 1 1 calc R . .
N2C N 1.0828(3) 0.02365(14) 0.2906(2) 0.0205(11) Uani 1 1 d . . .
C2C C 1.1129(4) 0.19610(19) 0.1620(3) 0.0308(15) Uani 1 1 d . . .
H2CA H 1.1164 0.2205 0.1382 0.037 Uiso 1 1 calc R . .
N3C N 1.1114(3) 0.10200(14) 0.3342(2) 0.0197(10) Uani 1 1 d . . .
C3C C 1.0933(4) 0.1581(2) 0.1334(3) 0.0398(17) Uani 1 1 d . . .
H3CA H 1.0833 0.1558 0.0898 0.048 Uiso 1 1 calc R . .
N4C N 1.1128(3) 0.07154(14) 0.3743(2) 0.0213(11) Uani 1 1 d . . .
C4C C 1.0885(4) 0.12341(19) 0.1689(3) 0.0320(15) Uani 1 1 d . . .
H4CA H 1.0748 0.0967 0.1500 0.038 Uiso 1 1 calc R . .
N5C N 1.1227(3) 0.16498(14) 0.2610(2) 0.0249(11) Uani 1 1 d . . .
C5C C 1.1037(4) 0.12773(17) 0.2320(3) 0.0245(13) Uani 1 1 d . . .
N6C N 1.0827(3) -0.04048(14) 0.3638(2) 0.0238(11) Uani 1 1 d . . .
C6C C 1.0992(4) 0.09256(17) 0.2736(2) 0.0186(12) Uani 1 1 d . . .
N7C N 1.0215(3) -0.10080(16) 0.2549(2) 0.0292(12) Uani 1 1 d . . .
C7C C 1.0969(3) 0.03282(17) 0.3508(2) 0.0200(13) Uani 1 1 d . . .
N8C N 1.1803(3) -0.05249(15) 0.2605(2) 0.0278(12) Uani 1 1 d . . .
C8C C 1.0928(4) -0.00250(17) 0.3915(2) 0.0206(13) Uani 1 1 d . . .
C9C C 1.1007(4) 0.00332(19) 0.4536(3) 0.0293(14) Uani 1 1 d . . .
H9CA H 1.1063 0.0306 0.4711 0.035 Uiso 1 1 calc R . .
C10C C 1.1004(4) -0.0323(2) 0.4901(3) 0.0346(16) Uani 1 1 d . . .
H10C H 1.1055 -0.0296 0.5333 0.042 Uiso 1 1 calc R . .
C11C C 1.0926(4) -0.07104(19) 0.4630(3) 0.0352(16) Uani 1 1 d . . .
H11C H 1.0939 -0.0955 0.4875 0.042 Uiso 1 1 calc R . .
C12C C 1.0826(4) -0.07434(18) 0.3998(3) 0.0276(14) Uani 1 1 d . . .
H12C H 1.0755 -0.1013 0.3812 0.033 Uiso 1 1 calc R . .
C13C C 1.0041(5) -0.1350(2) 0.2433(3) 0.0388(17) Uani 1 1 d . . .
C14C C 0.9835(5) -0.17906(19) 0.2275(3) 0.050(2) Uani 1 1 d . . .
H14I H 0.9774 -0.1832 0.1831 0.075 Uiso 1 1 calc R . .
H14G H 0.9262 -0.1868 0.2379 0.075 Uiso 1 1 calc R . .
H14H H 1.0333 -0.1967 0.2509 0.075 Uiso 1 1 calc R . .
C15C C 1.2496(5) -0.06515(19) 0.2566(3) 0.0346(16) Uani 1 1 d . . .
C16C C 1.3374(4) -0.0805(2) 0.2494(3) 0.050(2) Uani 1 1 d . . .
H16G H 1.3273 -0.1034 0.2193 0.075 Uiso 1 1 calc R . .
H16H H 1.3737 -0.0906 0.2893 0.075 Uiso 1 1 calc R . .
H16I H 1.3701 -0.0577 0.2347 0.075 Uiso 1 1 calc R . .
N1D N 1.1245(3) 0.16011(14) 0.4450(2) 0.0231(11) Uani 1 1 d . . .
C1D C 1.1905(4) 0.15093(18) 0.4950(3) 0.0303(15) Uani 1 1 d . . .
H1D H 1.2503 0.1451 0.4904 0.036 Uiso 1 1 calc R . .
N2D N 0.9999(3) 0.18280(14) 0.3457(2) 0.0232(11) Uani 1 1 d . . .
C2D C 1.1742(4) 0.14957(17) 0.5539(3) 0.0315(15) Uani 1 1 d . . .
H2D H 1.2229 0.1431 0.5886 0.038 Uiso 1 1 calc R . .
N3D N 0.9422(3) 0.19636(15) 0.2941(2) 0.0282(12) Uani 1 1 d . . .
C3D C 1.0890(4) 0.15741(18) 0.5622(3) 0.0321(15) Uani 1 1 d . . .
H3D H 1.0774 0.1562 0.6021 0.039 Uiso 1 1 calc R . .
N4D N 0.8852(3) 0.18599(13) 0.4013(2) 0.0216(11) Uani 1 1 d . . .
C4D C 1.0203(4) 0.16716(18) 0.5111(3) 0.0289(14) Uani 1 1 d . . .
H4D H 0.9601 0.1727 0.5152 0.035 Uiso 1 1 calc R . .
N5D N 0.8272(3) 0.19805(14) 0.3501(2) 0.0231(11) Uani 1 1 d . . .
C5D C 1.0398(4) 0.16877(16) 0.4540(2) 0.0207(13) Uani 1 1 d . . .
N6D N 0.7059(3) 0.22676(14) 0.2547(2) 0.0254(12) Uani 1 1 d . . .
C6D C 0.9706(4) 0.18034(16) 0.3976(3) 0.0225(13) Uani 1 1 d . . .
N7D N 1.2714(3) 0.14841(15) 0.3772(2) 0.0292(12) Uani 1 1 d . . .
C7D C 0.8583(4) 0.20555(17) 0.2994(3) 0.0266(14) Uani 1 1 d . . .
N8D N 1.1725(3) 0.22719(16) 0.3678(2) 0.0299(12) Uani 1 1 d . . .
C8D C 0.7894(4) 0.22165(18) 0.2448(3) 0.0287(15) Uani 1 1 d . . .
C9D C 0.8099(5) 0.2294(2) 0.1895(3) 0.048(2) Uani 1 1 d . . .
H9D H 0.8704 0.2261 0.1848 0.058 Uiso 1 1 calc R . .
C10D C 0.7387(5) 0.2425(2) 0.1400(3) 0.054(2) Uani 1 1 d . . .
H10D H 0.7504 0.2479 0.1007 0.065 Uiso 1 1 calc R . .
C11D C 0.6529(5) 0.2474(2) 0.1485(3) 0.0442(18) Uani 1 1 d . . .
H11D H 0.6040 0.2562 0.1154 0.053 Uiso 1 1 calc R . .
C12D C 0.6383(4) 0.23905(18) 0.2066(3) 0.0330(15) Uani 1 1 d . . .
H12D H 0.5784 0.2422 0.2126 0.040 Uiso 1 1 calc R . .
C13D C 1.3459(5) 0.13813(19) 0.3929(3) 0.0331(15) Uani 1 1 d . . .
C14D C 1.4418(4) 0.1251(2) 0.4136(3) 0.052(2) Uani 1 1 d . . .
H14L H 1.4792 0.1490 0.4322 0.078 Uiso 1 1 calc R . .
H14K H 1.4631 0.1148 0.3781 0.078 Uiso 1 1 calc R . .
H14J H 1.4471 0.1026 0.4442 0.078 Uiso 1 1 calc R . .
C15D C 1.1939(4) 0.2605(2) 0.3822(3) 0.0332(15) Uani 1 1 d . . .
C16D C 1.2247(5) 0.30343(19) 0.4005(3) 0.051(2) Uani 1 1 d . . .
H16J H 1.2857 0.3025 0.4288 0.076 Uiso 1 1 calc R . .
H16L H 1.1818 0.3167 0.4213 0.076 Uiso 1 1 calc R . .
H16K H 1.2273 0.3197 0.3637 0.076 Uiso 1 1 calc R . .
O1S O 1.4104(5) 0.1427(2) 0.5546(4) 0.119(3) Uani 1 1 d D . .
N1S N 0.9223(5) 0.1936(3) 0.6210(3) 0.075(2) Uani 1 1 d . . .
C1S C 1.4527(10) 0.1393(5) 0.6184(5) 0.214(4) Uani 1 1 d D . .
H1S1 H 1.5173 0.1311 0.6231 0.257 Uiso 1 1 calc R . .
H1S2 H 1.4224 0.1165 0.6360 0.257 Uiso 1 1 calc R . .
N2S N 0.5425(7) 0.4062(3) 0.4961(4) 0.112(3) Uani 1 1 d . . .
C2S C 1.4507(11) 0.1784(5) 0.6561(7) 0.214(4) Uani 1 1 d D . .
H2S1 H 1.4998 0.1786 0.6948 0.257 Uiso 1 1 calc R . .
H2S2 H 1.3907 0.1827 0.6658 0.257 Uiso 1 1 calc R . .
N3S N 0.3575(6) 0.3849(4) 0.6642(4) 0.131(4) Uani 1 1 d . . .
C3S C 1.4681(11) 0.2102(5) 0.6094(6) 0.214(4) Uani 1 1 d D . .
H3S1 H 1.4426 0.2382 0.6145 0.257 Uiso 1 1 calc R . .
H3S2 H 1.5337 0.2126 0.6097 0.257 Uiso 1 1 calc R . .
N4S N 0.3420(7) 0.0627(3) 0.9436(4) 0.113(3) Uani 1 1 d . . .
C4S C 1.4138(10) 0.1874(4) 0.5534(7) 0.214(4) Uani 1 1 d D . .
H4S1 H 1.3502 0.1978 0.5449 0.257 Uiso 1 1 calc R . .
H4S2 H 1.4385 0.1956 0.5179 0.257 Uiso 1 1 calc R . .
C5S C 0.8838(5) 0.2247(3) 0.6099(3) 0.057(2) Uani 1 1 d . . .
C6S C 0.8296(5) 0.2632(2) 0.5947(3) 0.061(2) Uani 1 1 d . . .
H6SA H 0.7703 0.2565 0.5668 0.092 Uiso 1 1 calc R . .
H6SB H 0.8624 0.2831 0.5744 0.092 Uiso 1 1 calc R . .
H6SC H 0.8199 0.2757 0.6327 0.092 Uiso 1 1 calc R . .
C7S C 0.4882(7) 0.3953(3) 0.4551(4) 0.072(3) Uani 1 1 d . . .
C8S C 0.4188(6) 0.3819(3) 0.4022(4) 0.071(3) Uani 1 1 d . . .
H8SB H 0.4249 0.3976 0.3656 0.106 Uiso 1 1 calc R . .
H8SC H 0.3583 0.3872 0.4096 0.106 Uiso 1 1 calc R . .
H8SA H 0.4257 0.3519 0.3954 0.106 Uiso 1 1 calc R . .
C9S C 0.3367(7) 0.3710(3) 0.6188(5) 0.081(3) Uani 1 1 d . . .
C10S C 0.3106(6) 0.3535(3) 0.5585(3) 0.083(3) Uani 1 1 d . . .
H12S H 0.2438 0.3517 0.5454 0.124 Uiso 1 1 calc R . .
H10S H 0.3369 0.3254 0.5588 0.124 Uiso 1 1 calc R . .
H11S H 0.3331 0.3714 0.5297 0.124 Uiso 1 1 calc R . .
C11S C 0.3198(8) 0.0640(3) 0.9863(5) 0.080(3) Uani 1 1 d . . .
C12S C 0.2835(8) 0.0677(3) 1.0406(4) 0.117(4) Uani 1 1 d . . .
H13S H 0.2500 0.0942 1.0389 0.175 Uiso 1 1 calc R . .
H15S H 0.3339 0.0672 1.0779 0.175 Uiso 1 1 calc R . .
H14S H 0.2420 0.0443 1.0418 0.175 Uiso 1 1 calc R . .

loop_
_atom_site_aniso_label
_atom_site_aniso_U_11
_atom_site_aniso_U_22
_atom_site_aniso_U_33
_atom_site_aniso_U_23
_atom_site_aniso_U_13
_atom_site_aniso_U_12
Ni1 0.0229(4) 0.0240(4) 0.0252(4) -0.0006(3) 0.0038(4) 0.0004(3)
Cl1 0.0201(8) 0.0231(7) 0.0250(8) -0.0009(6) 0.0048(6) 0.0011(6)
O1 0.033(3) 0.032(2) 0.036(3) 0.0031(19) 0.009(2) -0.009(2)
Ni2 0.0205(4) 0.0249(4) 0.0215(4) -0.0009(3) 0.0031(3) 0.0026(3)
Cl2 0.0322(10) 0.0413(10) 0.0532(12) 0.0013(8) -0.0011(9) 0.0008(8)
O2 0.037(3) 0.027(2) 0.038(3) 0.0054(19) 0.007(2) 0.007(2)
Ni3 0.0207(4) 0.0236(4) 0.0227(4) -0.0004(3) 0.0060(3) -0.0001(3)
Cl3 0.0283(10) 0.0640(12) 0.0406(10) -0.0057(9) 0.0128(8) 0.0045(9)
O3 0.028(2) 0.038(3) 0.029(2) -0.0056(19) -0.002(2) -0.005(2)
Ni4 0.0222(4) 0.0243(4) 0.0239(4) 0.0001(3) 0.0062(3) 0.0004(3)
Cl4 0.093(2) 0.0619(16) 0.0447(14) -0.0172(12) -0.0034(14) 0.0388(15)
O13 0.05(3) 0.04(2) 0.16(4) 0.05(3) 0.01(3) 0.01(2)
O14 0.143(7) 0.066(5) 0.098(5) -0.034(4) 0.015(5) 0.028(5)
O15 0.073(5) 0.128(7) 0.050(4) -0.033(4) -0.007(4) 0.032(4)
O16 0.188(8) 0.084(5) 0.038(4) 0.012(3) 0.017(4) 0.064(5)
Cl4B 0.093(2) 0.0619(16) 0.0447(14) -0.0172(12) -0.0034(14) 0.0388(15)
O13B 0.070(5) 0.100(6) 0.091(6) -0.028(4) 0.029(5) 0.038(4)
O14B 0.143(7) 0.066(5) 0.098(5) -0.034(4) 0.015(5) 0.028(5)
O15B 0.073(5) 0.128(7) 0.050(4) -0.033(4) -0.007(4) 0.032(4)
O16B 0.188(8) 0.084(5) 0.038(4) 0.012(3) 0.017(4) 0.064(5)
Cl8 0.087(2) 0.0368(12) 0.0550(16) 0.0036(13) 0.0241(16) -0.0110(13)
O29 0.143(6) 0.070(5) 0.104(5) 0.014(4) 0.085(5) -0.013(4)
O30 0.107(5) 0.153(6) 0.037(4) 0.018(4) 0.005(4) -0.025(5)
O31 0.201(5) 0.053(3) 0.074(3) -0.011(2) 0.033(3) -0.020(3)
O32 0.201(5) 0.053(3) 0.074(3) -0.011(2) 0.033(3) -0.020(3)
Cl8B 0.087(2) 0.0368(12) 0.0550(16) 0.0036(13) 0.0241(16) -0.0110(13)
O29B 0.143(6) 0.070(5) 0.104(5) 0.014(4) 0.085(5) -0.013(4)
O30B 0.107(5) 0.153(6) 0.037(4) 0.018(4) 0.005(4) -0.025(5)
O31B 0.201(5) 0.053(3) 0.074(3) -0.011(2) 0.033(3) -0.020(3)
O32B 0.201(5) 0.053(3) 0.074(3) -0.011(2) 0.033(3) -0.020(3)
O4 0.029(2) 0.032(2) 0.033(2) -0.0104(19) 0.009(2) 0.007(2)
Cl5 0.0548(13) 0.0429(11) 0.0451(11) 0.0045(8) 0.0152(10) 0.0017(9)
O5 0.029(3) 0.083(4) 0.125(5) 0.010(4) 0.022(3) 0.018(3)
Cl6 0.0346(10) 0.0551(12) 0.0405(10) 0.0042(8) 0.0088(9) 0.0053(9)
O6 0.140(6) 0.076(4) 0.078(4) -0.022(3) 0.043(4) -0.024(4)
Cl7 0.0486(11) 0.0378(10) 0.0347(10) -0.0022(8) -0.0050(9) 0.0041(9)
O7 0.035(3) 0.065(4) 0.067(3) 0.031(3) 0.004(3) 0.006(3)
O8 0.062(4) 0.051(3) 0.082(4) 0.029(3) -0.012(3) -0.021(3)
O9 0.056(4) 0.073(4) 0.076(4) 0.004(3) 0.033(3) -0.015(3)
O10 0.051(4) 0.121(5) 0.083(4) -0.060(4) 0.023(3) -0.011(3)
O11 0.033(3) 0.063(3) 0.053(3) -0.006(2) 0.007(2) -0.010(2)
O12 0.035(3) 0.081(4) 0.144(6) 0.039(4) 0.022(4) 0.020(3)
O17 0.058(4) 0.104(5) 0.052(3) 0.002(3) 0.030(3) 0.008(3)
O18 0.061(4) 0.063(4) 0.071(4) -0.002(3) -0.008(3) 0.011(3)
O19 0.117(5) 0.073(4) 0.039(3) -0.020(3) 0.026(3) -0.022(4)
O20 0.119(5) 0.041(3) 0.111(5) 0.029(3) 0.063(4) 0.002(3)
O21 0.082(4) 0.106(5) 0.055(4) 0.016(3) -0.036(3) 0.005(4)
O22 0.104(5) 0.080(5) 0.172(7) -0.010(4) 0.118(5) 0.012(4)
O23 0.098(5) 0.042(3) 0.095(4) 0.009(3) 0.021(4) 0.008(3)
O24 0.031(3) 0.104(5) 0.060(4) -0.004(3) 0.004(3) -0.019(3)
O25 0.104(5) 0.048(3) 0.035(3) 0.005(2) -0.011(3) -0.012(3)
O26 0.104(5) 0.087(5) 0.071(4) -0.008(3) 0.039(4) 0.035(4)
O27 0.058(4) 0.133(6) 0.048(3) 0.033(3) -0.021(3) -0.011(4)
O28 0.099(4) 0.036(3) 0.063(3) -0.021(2) 0.017(3) -0.007(3)
N1A 0.022(3) 0.026(3) 0.026(3) -0.006(2) 0.003(2) 0.001(2)
C1A 0.036(4) 0.038(4) 0.019(3) -0.002(3) 0.005(3) 0.002(3)
N2A 0.020(3) 0.027(3) 0.019(3) 0.002(2) 0.005(2) 0.002(2)
C2A 0.053(5) 0.040(4) 0.020(3) -0.003(3) -0.002(3) 0.001(4)
N3A 0.021(3) 0.027(3) 0.021(3) -0.001(2) 0.004(2) 0.005(2)
C3A 0.035(4) 0.045(4) 0.020(3) 0.005(3) 0.004(3) 0.003(3)
N4A 0.017(3) 0.026(3) 0.017(3) -0.003(2) 0.002(2) 0.004(2)
C4A 0.030(4) 0.030(4) 0.027(3) 0.001(3) 0.009(3) 0.005(3)
N5A 0.015(3) 0.025(3) 0.019(3) 0.002(2) 0.002(2) 0.003(2)
C5A 0.015(3) 0.032(4) 0.025(3) -0.003(3) 0.005(3) 0.004(3)
N6A 0.020(3) 0.028(3) 0.023(3) -0.005(2) 0.003(2) 0.003(2)
C6A 0.017(3) 0.022(3) 0.026(3) 0.003(2) 0.007(3) 0.004(3)
N7A 0.033(3) 0.023(3) 0.034(3) -0.004(2) 0.007(3) 0.001(2)
C7A 0.018(3) 0.021(3) 0.025(3) -0.001(2) 0.004(3) 0.001(2)
N8A 0.020(3) 0.025(3) 0.039(3) 0.002(2) 0.005(3) 0.004(2)
C8A 0.020(3) 0.031(4) 0.020(3) 0.001(3) 0.002(3) 0.003(3)
C9A 0.045(4) 0.033(4) 0.029(4) 0.004(3) 0.014(3) 0.003(3)
C10A 0.051(5) 0.052(5) 0.020(4) 0.005(3) 0.006(3) -0.001(4)
C11A 0.045(4) 0.051(5) 0.025(4) -0.005(3) 0.005(3) -0.001(4)
C12A 0.031(4) 0.032(4) 0.026(4) -0.004(3) 0.002(3) 0.000(3)
C13A 0.063(5) 0.035(4) 0.037(4) 0.002(3) 0.010(4) -0.007(4)
C14A 0.166(10) 0.040(5) 0.065(6) -0.017(4) 0.026(6) -0.027(6)
C15A 0.044(5) 0.029(4) 0.044(4) 0.004(3) 0.007(4) -0.002(4)
C16A 0.035(5) 0.072(6) 0.096(7) 0.025(5) 0.024(5) 0.007(4)
N1B 0.024(3) 0.018(3) 0.025(3) -0.001(2) 0.006(2) -0.001(2)
C1B 0.019(3) 0.029(3) 0.032(4) 0.000(3) 0.008(3) 0.001(3)
N2B 0.022(3) 0.021(3) 0.021(3) -0.004(2) 0.007(2) -0.001(2)
C2B 0.027(4) 0.039(4) 0.036(4) 0.008(3) 0.016(3) 0.004(3)
N3B 0.023(3) 0.029(3) 0.023(3) -0.002(2) 0.009(2) 0.000(2)
C3B 0.031(4) 0.044(4) 0.025(3) 0.011(3) 0.008(3) -0.001(3)
N4B 0.019(3) 0.023(3) 0.021(3) -0.003(2) 0.008(2) -0.001(2)
C4B 0.023(3) 0.030(4) 0.030(3) 0.006(3) 0.006(3) 0.002(3)
N5B 0.024(3) 0.019(3) 0.023(3) -0.003(2) 0.012(2) -0.002(2)
C5B 0.016(3) 0.018(3) 0.025(3) -0.002(2) 0.005(3) 0.000(2)
N6B 0.023(3) 0.025(3) 0.023(3) -0.004(2) 0.006(2) -0.004(2)
C6B 0.018(3) 0.019(3) 0.019(3) 0.000(2) 0.003(3) -0.002(2)
N7B 0.024(3) 0.030(3) 0.028(3) -0.001(2) 0.002(3) 0.000(2)
C7B 0.017(3) 0.026(3) 0.024(3) -0.004(2) 0.006(3) -0.002(3)
N8B 0.033(3) 0.032(3) 0.031(3) -0.006(2) 0.000(3) 0.005(3)
C8B 0.024(4) 0.035(4) 0.020(3) -0.008(3) 0.007(3) -0.002(3)
C9B 0.029(4) 0.061(5) 0.031(4) 0.011(3) 0.010(3) 0.011(3)
C10B 0.043(5) 0.076(6) 0.026(4) 0.015(3) 0.012(4) 0.010(4)
C11B 0.038(4) 0.057(5) 0.026(4) -0.004(3) 0.015(3) 0.004(4)
C12B 0.022(3) 0.032(4) 0.027(3) -0.004(3) 0.005(3) 0.001(3)
C13B 0.034(4) 0.031(4) 0.034(4) 0.002(3) 0.007(3) -0.008(3)
C14B 0.021(4) 0.049(5) 0.070(5) 0.010(4) 0.014(4) -0.001(3)
C15B 0.028(4) 0.047(5) 0.045(4) -0.007(4) -0.004(3) 0.007(3)
C16B 0.066(6) 0.043(5) 0.141(9) -0.048(5) -0.025(6) 0.007(5)
N1C 0.021(3) 0.025(3) 0.021(3) 0.006(2) 0.008(2) 0.001(2)
C1C 0.029(4) 0.022(3) 0.035(4) 0.005(3) 0.015(3) 0.000(3)
N2C 0.017(3) 0.028(3) 0.018(3) 0.004(2) 0.007(2) 0.001(2)
C2C 0.031(4) 0.031(4) 0.032(4) 0.008(3) 0.011(3) -0.001(3)
N3C 0.012(2) 0.023(3) 0.024(3) 0.002(2) 0.005(2) 0.001(2)
C3C 0.051(5) 0.042(4) 0.031(4) 0.009(3) 0.018(3) -0.001(4)
N4C 0.017(3) 0.023(3) 0.024(3) 0.001(2) 0.005(2) 0.000(2)
C4C 0.036(4) 0.033(4) 0.025(3) -0.002(3) 0.005(3) -0.005(3)
N5C 0.022(3) 0.025(3) 0.029(3) -0.001(2) 0.008(2) 0.002(2)
C5C 0.020(3) 0.027(3) 0.026(3) -0.002(3) 0.004(3) 0.000(3)
N6C 0.022(3) 0.025(3) 0.025(3) 0.003(2) 0.007(2) -0.002(2)
C6C 0.013(3) 0.021(3) 0.022(3) 0.001(2) 0.004(3) -0.002(2)
N7C 0.030(3) 0.029(3) 0.030(3) -0.001(2) 0.012(2) -0.002(3)
C7C 0.010(3) 0.026(3) 0.024(3) 0.000(2) 0.004(2) 0.000(2)
N8C 0.025(3) 0.027(3) 0.032(3) 0.006(2) 0.010(3) 0.001(2)
C8C 0.018(3) 0.023(3) 0.022(3) 0.004(2) 0.006(3) 0.001(2)
C9C 0.029(4) 0.033(4) 0.025(3) 0.001(3) 0.005(3) -0.001(3)
C10C 0.038(4) 0.044(4) 0.017(3) 0.007(3) -0.001(3) -0.001(3)
C11C 0.041(4) 0.030(4) 0.035(4) 0.010(3) 0.009(3) 0.002(3)
C12C 0.032(4) 0.024(3) 0.028(4) 0.007(3) 0.011(3) 0.001(3)
C13C 0.043(4) 0.039(4) 0.035(4) 0.003(3) 0.008(3) 0.000(4)
C14C 0.064(5) 0.036(4) 0.054(5) -0.009(3) 0.021(4) -0.012(4)
C15C 0.034(4) 0.031(4) 0.040(4) 0.006(3) 0.011(3) -0.005(3)
C16C 0.036(4) 0.050(5) 0.071(5) 0.001(4) 0.026(4) 0.010(4)
N1D 0.022(3) 0.022(3) 0.024(3) -0.001(2) 0.002(2) -0.001(2)
C1D 0.027(4) 0.035(4) 0.027(4) -0.001(3) 0.004(3) 0.003(3)
N2D 0.027(3) 0.024(3) 0.020(3) 0.003(2) 0.007(2) 0.000(2)
C2D 0.036(4) 0.027(3) 0.027(4) 0.000(3) -0.001(3) 0.002(3)
N3D 0.025(3) 0.030(3) 0.030(3) 0.011(2) 0.008(2) 0.006(2)
C3D 0.043(4) 0.034(4) 0.019(3) -0.003(3) 0.006(3) -0.007(3)
N4D 0.020(3) 0.021(3) 0.023(3) -0.002(2) 0.004(2) -0.001(2)
C4D 0.029(4) 0.029(3) 0.028(4) -0.003(3) 0.005(3) -0.003(3)
N5D 0.027(3) 0.022(3) 0.021(3) -0.001(2) 0.006(2) -0.002(2)
C5D 0.023(3) 0.017(3) 0.020(3) -0.002(2) 0.001(3) -0.002(3)
N6D 0.021(3) 0.020(3) 0.034(3) 0.005(2) 0.004(2) 0.003(2)
C6D 0.027(4) 0.020(3) 0.022(3) 0.000(2) 0.008(3) -0.002(3)
N7D 0.023(3) 0.035(3) 0.029(3) 0.000(2) 0.006(3) -0.006(3)
C7D 0.024(4) 0.024(3) 0.031(4) 0.009(3) 0.007(3) 0.002(3)
N8D 0.028(3) 0.032(3) 0.030(3) 0.001(2) 0.010(2) -0.001(3)
C8D 0.025(4) 0.032(4) 0.029(4) 0.011(3) 0.007(3) -0.001(3)
C9D 0.035(4) 0.069(5) 0.042(4) 0.026(4) 0.012(4) 0.015(4)
C10D 0.054(5) 0.069(6) 0.038(4) 0.019(4) 0.009(4) 0.006(4)
C11D 0.045(5) 0.044(4) 0.040(4) 0.018(3) 0.005(4) 0.010(4)
C12D 0.028(4) 0.034(4) 0.035(4) 0.009(3) 0.003(3) 0.003(3)
C13D 0.030(4) 0.036(4) 0.033(4) 0.002(3) 0.007(3) -0.004(3)
C14D 0.029(4) 0.064(5) 0.063(5) 0.003(4) 0.009(4) 0.005(4)
C15D 0.032(4) 0.038(4) 0.029(4) -0.002(3) 0.008(3) 0.001(3)
C16D 0.076(6) 0.035(4) 0.045(4) -0.007(3) 0.020(4) -0.017(4)
O1S 0.123(6) 0.103(6) 0.127(6) 0.017(5) 0.025(5) -0.019(5)
N1S 0.067(5) 0.111(7) 0.054(4) 0.018(4) 0.026(4) 0.033(5)
C1S 0.166(7) 0.235(13) 0.222(12) -0.089(8) 0.012(7) -0.084(8)
N2S 0.160(9) 0.069(6) 0.085(6) -0.012(5) -0.011(6) -0.004(6)
C2S 0.166(7) 0.235(13) 0.222(12) -0.089(8) 0.012(7) -0.084(8)
N3S 0.099(7) 0.220(12) 0.079(7) -0.073(7) 0.031(6) -0.033(7)
C3S 0.166(7) 0.235(13) 0.222(12) -0.089(8) 0.012(7) -0.084(8)
N4S 0.161(9) 0.088(7) 0.096(7) 0.026(6) 0.042(7) 0.054(6)
C4S 0.166(7) 0.235(13) 0.222(12) -0.089(8) 0.012(7) -0.084(8)
C5S 0.044(5) 0.096(7) 0.032(4) -0.010(4) 0.014(4) 0.007(5)
C6S 0.069(6) 0.072(6) 0.041(5) -0.012(4) 0.007(4) -0.005(5)
C7S 0.100(8) 0.052(6) 0.055(6) 0.000(4) 0.000(6) -0.004(5)
C8S 0.074(6) 0.060(6) 0.085(7) 0.010(5) 0.032(6) 0.004(5)
C9S 0.070(7) 0.103(8) 0.071(7) -0.004(6) 0.018(6) -0.002(6)
C10S 0.108(8) 0.099(8) 0.044(5) -0.012(5) 0.023(5) 0.027(6)
C11S 0.118(9) 0.057(6) 0.061(7) 0.008(5) 0.016(7) 0.030(6)
C12S 0.223(14) 0.072(7) 0.055(6) 0.008(5) 0.033(8) -0.001(8)

loop_
_atom_type_symbol
_atom_type_description
_atom_type_scat_dispersion_real
_atom_type_scat_dispersion_imag
_atom_type_scat_source
C C 0.0033 0.0016 'International Tables Vol C Tables 4.2.6.8 and 6.1.1.4'
H H 0.0000 0.0000 'International Tables Vol C Tables 4.2.6.8 and 6.1.1.4'
N N 0.0061 0.0033 'International Tables Vol C Tables 4.2.6.8 and 6.1.1.4'
O O 0.0106 0.0060 'International Tables Vol C Tables 4.2.6.8 and 6.1.1.4'
Cl Cl 0.1484 0.1585 'International Tables Vol C Tables 4.2.6.8 and 6.1.1.4'
Ni Ni 0.3393 1.1124 'International Tables Vol C Tables 4.2.6.8 and 6.1.1.4'

loop_
_geom_angle_atom_site_label_1
_geom_angle_atom_site_label_2
_geom_angle_atom_site_label_3
_geom_angle
N8A Ni1 N7A 90.59(19)
N8A Ni1 N5D 174.64(19)
N7A Ni1 N5D 87.29(18)
N8A Ni1 N6D 97.29(19)
N7A Ni1 N6D 96.06(18)
N5D Ni1 N6D 78.06(18)
N8A Ni1 N2A 90.10(18)
N7A Ni1 N2A 174.57(18)
N5D Ni1 N2A 92.48(17)
N6D Ni1 N2A 89.19(17)
N8A Ni1 N1A 91.54(19)
N7A Ni1 N1A 96.48(18)
N5D Ni1 N1A 93.59(18)
N6D Ni1 N1A 164.56(18)
N2A Ni1 N1A 78.12(17)
O2 Cl1 O3 109.6(2)
O2 Cl1 O4 109.9(2)
O3 Cl1 O4 109.2(2)
O2 Cl1 O1 109.6(2)
O3 Cl1 O1 108.9(2)
O4 Cl1 O1 109.5(2)
N8B Ni2 N7B 90.92(19)
N8B Ni2 N1B 93.57(18)
N7B Ni2 N1B 98.33(19)
N8B Ni2 N6A 97.90(19)
N7B Ni2 N6A 92.38(18)
N1B Ni2 N6A 164.17(18)
N8B Ni2 N5A 174.50(18)
N7B Ni2 N5A 85.90(18)
N1B Ni2 N5A 91.33(17)
N6A Ni2 N5A 77.78(17)
N8B Ni2 N2B 87.97(18)
N7B Ni2 N2B 175.76(19)
N1B Ni2 N2B 77.66(18)
N6A Ni2 N2B 91.83(18)
N5A Ni2 N2B 95.52(17)
O5 Cl2 O6 110.7(4)
O5 Cl2 O8 111.6(3)
O6 Cl2 O8 108.1(4)
O5 Cl2 O7 108.9(3)
O6 Cl2 O7 107.5(4)
O8 Cl2 O7 110.0(3)
N7C Ni3 N8C 88.21(19)
N7C Ni3 N6C 97.50(18)
N8C Ni3 N6C 95.73(18)
N7C Ni3 N6B 96.53(18)
N8C Ni3 N6B 95.50(19)
N6C Ni3 N6B 162.26(18)
N7C Ni3 N2C 175.43(18)
N8C Ni3 N2C 92.52(18)
N6C Ni3 N2C 77.94(17)
N6B Ni3 N2C 87.89(17)
N7C Ni3 N5B 88.12(18)
N8C Ni3 N5B 172.06(18)
N6C Ni3 N5B 91.73(18)
N6B Ni3 N5B 77.93(18)
N2C Ni3 N5B 91.69(16)
O12 Cl3 O11 110.2(3)
O12 Cl3 O10 108.0(4)
O11 Cl3 O10 108.0(3)
O12 Cl3 O9 109.8(3)
O11 Cl3 O9 111.2(3)
O10 Cl3 O9 109.5(4)
N7D Ni4 N8D 91.02(19)
N7D Ni4 N5C 95.48(19)
N8D Ni4 N5C 96.19(19)
N7D Ni4 N1D 93.89(19)
N8D Ni4 N1D 91.85(18)
N5C Ni4 N1D 167.53(18)
N7D Ni4 N3C 85.04(18)
N8D Ni4 N3C 172.68(18)
N5C Ni4 N3C 78.09(18)
N1D Ni4 N3C 94.57(17)
N7D Ni4 N2D 172.23(18)
N8D Ni4 N2D 88.76(18)
N5C Ni4 N2D 92.26(18)
N1D Ni4 N2D 78.36(18)
N3C Ni4 N2D 95.98(17)
O13 Cl4 O14 110.0(9)
O13 Cl4 O15 109.6(8)
O14 Cl4 O15 109.7(8)
O13 Cl4 O16 108.9(8)
O14 Cl4 O16 108.8(8)
O15 Cl4 O16 109.8(9)
O15B Cl4B O13B 109.6(3)
O15B Cl4B O14B 109.0(4)
O13B Cl4B O14B 110.5(4)
O15B Cl4B O16B 108.4(4)
O13B Cl4B O16B 109.2(4)
O14B Cl4B O16B 110.0(4)
O29 Cl8 O32 114(2)
O29 Cl8 O31 108.9(10)
O32 Cl8 O31 108.4(10)
O29 Cl8 O30 109.5(10)
O32 Cl8 O30 107.9(10)
O31 Cl8 O30 107.3(10)
O32B Cl8B O29B 116.0(4)
O32B Cl8B O31B 108.8(4)
O29B Cl8B O31B 108.5(4)
O32B Cl8B O30B 113.2(5)
O29B Cl8B O30B 104.7(4)
O31B Cl8B O30B 105.0(4)
O20 Cl5 O18 111.1(4)
O20 Cl5 O19 108.3(3)
O18 Cl5 O19 108.2(3)
O20 Cl5 O17 109.4(3)
O18 Cl5 O17 109.1(3)
O19 Cl5 O17 110.8(3)
O22 Cl6 O21 111.4(4)
O22 Cl6 O24 108.9(4)
O21 Cl6 O24 107.0(3)
O22 Cl6 O23 111.2(4)
O21 Cl6 O23 108.7(4)
O24 Cl6 O23 109.5(3)
O28 Cl7 O27 111.1(4)
O28 Cl7 O26 111.1(4)
O27 Cl7 O26 107.1(4)
O28 Cl7 O25 108.9(3)
O27 Cl7 O25 108.0(3)
O26 Cl7 O25 110.5(4)
C1A N1A C5A 118.1(5)
C1A N1A Ni1 126.0(4)
C5A N1A Ni1 115.9(4)
N1A C1A C2A 121.5(6)
N3A N2A C6A 119.6(5)
N3A N2A Ni1 125.7(3)
C6A N2A Ni1 114.7(4)
C3A C2A C1A 120.5(6)
N2A N3A C7A 116.4(4)
C2A C3A C4A 118.8(6)
N5A N4A C6A 116.8(4)
C3A C4A C5A 118.1(6)
N4A N5A C7A 120.0(5)
N4A N5A Ni2 124.7(3)
C7A N5A Ni2 115.3(4)
N1A C5A C4A 123.0(5)
N1A C5A C6A 115.0(5)
C4A C5A C6A 122.0(5)
C8A N6A C12A 117.5(5)
C8A N6A Ni2 116.7(4)
C12A N6A Ni2 125.7(4)
N4A C6A N2A 123.2(5)
N4A C6A C5A 120.5(5)
N2A C6A C5A 116.3(5)
C13A N7A Ni1 174.2(5)
N5A C7A N3A 123.8(5)
N5A C7A C8A 115.8(5)
N3A C7A C8A 120.4(5)
C15A N8A Ni1 172.0(6)
N6A C8A C9A 124.0(5)
N6A C8A C7A 114.3(5)
C9A C8A C7A 121.7(5)
C8A C9A C10A 116.8(6)
C11A C10A C9A 119.8(6)
C10A C11A C12A 118.9(6)
N6A C12A C11A 123.1(6)
N7A C13A C14A 179.1(8)
N8A C15A C16A 179.5(9)
C1B N1B C5B 117.8(5)
C1B N1B Ni2 124.7(4)
C5B N1B Ni2 117.3(4)
N1B C1B C2B 122.6(5)
N3B N2B C6B 118.6(5)
N3B N2B Ni2 125.1(3)
C6B N2B Ni2 116.1(4)
C1B C2B C3B 118.9(6)
N2B N3B C7B 117.2(5)
C4B C3B C2B 118.8(5)
N5B N4B C6B 116.2(4)
C5B C4B C3B 119.6(5)
N4B N5B C7B 119.4(5)
N4B N5B Ni3 126.8(3)
C7B N5B Ni3 113.9(4)
N1B C5B C4B 122.3(5)
N1B C5B C6B 114.2(5)
C4B C5B C6B 123.4(5)
C12B N6B C8B 117.9(5)
C12B N6B Ni3 124.5(4)
C8B N6B Ni3 116.2(4)
N4B C6B N2B 124.5(5)
N4B C6B C5B 120.7(5)
N2B C6B C5B 114.7(5)
C13B N7B Ni2 169.9(5)
N3B C7B N5B 123.8(5)
N3B C7B C8B 119.9(5)
N5B C7B C8B 116.2(5)
C15B N8B Ni2 176.7(6)
N6B C8B C9B 122.6(5)
N6B C8B C7B 115.2(5)
C9B C8B C7B 122.2(5)
C10B C9B C8B 118.8(6)
C9B C10B C11B 119.0(6)
C12B C11B C10B 119.2(6)
N6B C12B C11B 122.5(6)
N7B C13B C14B 179.1(8)
N8B C15B C16B 177.9(8)
C6C N1C N2C 116.2(4)
N5C C1C C2C 122.0(5)
N1C N2C C7C 119.4(5)
N1C N2C Ni3 126.1(3)
C7C N2C Ni3 114.5(3)
C3C C2C C1C 119.8(6)
N4C N3C C6C 119.3(4)
N4C N3C Ni4 126.1(3)
C6C N3C Ni4 114.4(3)
C2C C3C C4C 118.9(6)
N3C N4C C7C 116.3(4)
C3C C4C C5C 119.3(6)
C5C N5C C1C 117.3(5)
C5C N5C Ni4 117.0(4)
C1C N5C Ni4 125.6(4)
N5C C5C C4C 122.7(5)
N5C C5C C6C 114.0(5)
C4C C5C C6C 123.2(5)
C12C N6C C8C 117.7(5)
C12C N6C Ni3 126.3(4)
C8C N6C Ni3 115.4(4)
N1C C6C N3C 124.5(5)
N1C C6C C5C 119.0(5)
N3C C6C C5C 116.4(5)
C13C N7C Ni3 175.7(5)
N2C C7C N4C 124.2(5)
N2C C7C C8C 115.8(5)
N4C C7C C8C 120.0(5)
C15C N8C Ni3 170.9(5)
N6C C8C C9C 123.6(5)
N6C C8C C7C 115.2(5)
C9C C8C C7C 121.1(5)
C8C C9C C10C 117.8(6)
C11C C10C C9C 119.2(6)
C10C C11C C12C 119.6(6)
N6C C12C C11C 122.0(5)
N7C C13C C14C 178.5(7)
N8C C15C C16C 177.8(7)
C1D N1D C5D 117.1(5)
C1D N1D Ni4 127.0(4)
C5D N1D Ni4 115.9(4)
N1D C1D C2D 121.8(6)
N3D N2D C6D 118.8(5)
N3D N2D Ni4 126.3(4)
C6D N2D Ni4 114.9(4)
C3D C2D C1D 120.6(6)
C7D N3D N2D 115.4(5)
C2D C3D C4D 118.3(6)
N5D N4D C6D 115.9(5)
C3D C4D C5D 119.1(6)
N4D N5D C7D 119.2(5)
N4D N5D Ni1 125.4(4)
C7D N5D Ni1 115.5(4)
N1D C5D C4D 123.0(5)
N1D C5D C6D 114.7(5)
C4D C5D C6D 122.2(5)
C8D N6D C12D 117.7(5)
C8D N6D Ni1 116.6(4)
C12D N6D Ni1 125.1(4)
N4D C6D N2D 125.4(5)
N4D C6D C5D 118.6(5)
N2D C6D C5D 116.0(5)
C13D N7D Ni4 175.8(5)
N3D C7D N5D 124.6(5)
N3D C7D C8D 119.6(5)
N5D C7D C8D 115.6(5)
C15D N8D Ni4 171.6(5)
N6D C8D C9D 123.7(6)
N6D C8D C7D 113.9(5)
C9D C8D C7D 122.4(6)
C8D C9D C10D 117.9(6)
C11D C10D C9D 119.6(7)
C10D C11D C12D 118.6(6)
N6D C12D C11D 122.5(6)
N7D C13D C14D 179.6(8)
N8D C15D C16D 178.1(7)
C1S O1S C4S 94.9(10)
O1S C1S C2S 115.7(13)
C1S C2S C3S 98.0(14)
C4S C3S C2S 95.6(12)
O1S C4S C3S 118.9(13)
N1S C5S C6S 176.8(10)
N2S C7S C8S 179.1(11)
N3S C9S C10S 178.5(14)
N4S C11S C12S 175.1(12)

loop_
_geom_bond_atom_site_label_1
_geom_bond_atom_site_label_2
_geom_bond_distance
Ni1 N8A 2.027(5)
Ni1 N7A 2.040(5)
Ni1 N5D 2.073(5)
Ni1 N6D 2.074(5)
Ni1 N2A 2.081(4)
Ni1 N1A 2.081(5)
Cl1 O2 1.433(4)
Cl1 O3 1.441(4)
Cl1 O4 1.441(4)
Cl1 O1 1.448(4)
Ni2 N8B 2.026(5)
Ni2 N7B 2.039(5)
Ni2 N1B 2.055(4)
Ni2 N6A 2.072(5)
Ni2 N5A 2.082(4)
Ni2 N2B 2.085(5)
Cl2 O5 1.398(5)
Cl2 O6 1.424(5)
Cl2 O8 1.433(5)
Cl2 O7 1.435(4)
Ni3 N7C 2.011(5)
Ni3 N8C 2.047(5)
Ni3 N6C 2.060(4)
Ni3 N6B 2.069(5)
Ni3 N2C 2.104(4)
Ni3 N5B 2.125(5)
Cl3 O12 1.406(5)
Cl3 O11 1.418(4)
Cl3 O10 1.425(5)
Cl3 O9 1.431(5)
Ni4 N7D 2.035(5)
Ni4 N8D 2.038(5)
Ni4 N5C 2.062(4)
Ni4 N1D 2.063(4)
Ni4 N3C 2.099(4)
Ni4 N2D 2.106(5)
Cl4 O13 1.417(9)
Cl4 O14 1.417(9)
Cl4 O15 1.419(9)
Cl4 O16 1.427(9)
Cl4B O15B 1.414(5)
Cl4B O13B 1.429(5)
Cl4B O14B 1.435(5)
Cl4B O16B 1.441(5)
Cl8 O29 1.409(10)
Cl8 O32 1.427(10)
Cl8 O31 1.435(10)
Cl8 O30 1.431(10)
Cl8B O32B 1.339(5)
Cl8B O29B 1.393(5)
Cl8B O31B 1.454(5)
Cl8B O30B 1.465(6)
Cl5 O20 1.421(5)
Cl5 O18 1.430(5)
Cl5 O19 1.436(5)
Cl5 O17 1.452(5)
Cl6 O22 1.385(5)
Cl6 O21 1.415(5)
Cl6 O24 1.416(5)
Cl6 O23 1.424(5)
Cl7 O28 1.408(4)
Cl7 O27 1.414(5)
Cl7 O26 1.423(5)
Cl7 O25 1.444(5)
N1A C1A 1.338(6)
N1A C5A 1.344(7)
C1A C2A 1.383(8)
N2A N3A 1.316(6)
N2A C6A 1.357(6)
C2A C3A 1.366(8)
N3A C7A 1.341(6)
C3A C4A 1.379(7)
N4A N5A 1.309(5)
N4A C6A 1.340(6)
C4A C5A 1.392(7)
N5A C7A 1.341(6)
C5A C6A 1.454(7)
N6A C8A 1.336(7)
N6A C12A 1.342(6)
N7A C13A 1.116(7)
C7A C8A 1.474(7)
N8A C15A 1.100(7)
C8A C9A 1.375(7)
C9A C10A 1.409(8)
C10A C11A 1.365(9)
C11A C12A 1.368(8)
C13A C14A 1.464(9)
C15A C16A 1.503(9)
N1B C1B 1.346(6)
N1B C5B 1.360(6)
C1B C2B 1.370(7)
N2B N3B 1.318(6)
N2B C6B 1.357(6)
C2B C3B 1.391(8)
N3B C7B 1.324(7)
C3B C4B 1.374(7)
N4B N5B 1.323(5)
N4B C6B 1.327(6)
C4B C5B 1.363(7)
N5B C7B 1.355(7)
C5B C6B 1.472(7)
N6B C12B 1.335(6)
N6B C8B 1.353(7)
N7B C13B 1.120(7)
C7B C8B 1.461(7)
N8B C15B 1.114(7)
C8B C9B 1.383(8)
C9B C10B 1.375(8)
C10B C11B 1.382(8)
C11B C12B 1.381(8)
C13B C14B 1.471(9)
C15B C16B 1.462(9)
N1C C6C 1.325(6)
N1C N2C 1.333(6)
C1C N5C 1.355(7)
C1C C2C 1.380(7)
N2C C7C 1.340(6)
C2C C3C 1.368(8)
N3C N4C 1.318(6)
N3C C6C 1.353(6)
C3C C4C 1.373(8)
N4C C7C 1.341(6)
C4C C5C 1.377(7)
N5C C5C 1.351(7)
C5C C6C 1.469(7)
N6C C12C 1.346(6)
N6C C8C 1.352(6)
N7C C13C 1.139(7)
C7C C8C 1.458(7)
N8C C15C 1.143(7)
C8C C9C 1.373(7)
C9C C10C 1.399(8)
C10C C11C 1.370(8)
C11C C12C 1.387(7)
C13C C14C 1.464(8)
C15C C16C 1.457(9)
N1D C1D 1.333(7)
N1D C5D 1.370(7)
C1D C2D 1.395(8)
N2D N3D 1.334(6)
N2D C6D 1.338(6)
C2D C3D 1.365(8)
N3D C7D 1.333(7)
C3D C4D 1.376(7)
N4D N5D 1.315(6)
N4D C6D 1.323(7)
C4D C5D 1.376(7)
N5D C7D 1.347(7)
C5D C6D 1.473(7)
N6D C8D 1.340(7)
N6D C12D 1.345(7)
N7D C13D 1.141(7)
C7D C8D 1.487(7)
N8D C15D 1.133(7)
C8D C9D 1.366(8)
C9D C10D 1.403(8)
C10D C11D 1.363(9)
C11D C12D 1.394(8)
C13D C14D 1.467(8)
C15D C16D 1.474(8)
O1S C1S 1.414(9)
O1S C4S 1.429(9)
N1S C5S 1.146(10)
C1S C2S 1.509(9)
N2S C7S 1.125(10)
C2S C3S 1.522(9)
N3S C9S 1.079(10)
C3S C4S 1.503(9)
N4S C11S 1.084(10)
C5S C6S 1.470(11)
C7S C8S 1.438(11)
C9S C10S 1.420(11)
C11S C12S 1.451(12)
